data_4320350
loop_
_publ_author_name
'Svilen Bobev'
'Slavi C. Sevov'

_publ_contact_author
;
Slavi C. Sevov
Department of Chemistry and Biochemistry
251 Nieuwland Science Hall
University of Notre Dame
Notre Dame, IN 46556-5670
USA
;
_publ_contact_author_email ssevov@nd.edu
_publ_contact_author_fax 'Intl. Code + (219)631-6652'
_publ_contact_author_phone 'Intl. Code + (219)631-5891'
_publ_section_title
;
 Synthesis and Characterization of the Largest Isolated Clusters of Tin,
 [Sn12]12-, in (AE)Na10Sn12 (AE = Ca or Sr)
;
_journal_name_full 'Inorganic Chemistry'
_journal_page_first 5361
_journal_page_last 5364
_journal_paper_doi 10.1021/ic0103953
_journal_volume 40
_journal_year 2001
_chemical_formula_moiety Na10Sn12Sr
_chemical_formula_sum 'Na10 Sn12 Sr'
_chemical_formula_weight 1741.8
_chemical_melting_point ?
_chemical_name_common SrNa10Sn12
_chemical_name_systematic
;
  ?
;
_space_group_IT_number 217
_symmetry_cell_setting cubic
_symmetry_space_group_name_Hall 'I -4 2 3'
_symmetry_space_group_name_H-M 'I -4 3 m'
_atom_sites_solution_hydrogens geom
_atom_sites_solution_primary direct
_atom_sites_solution_secondary difmap
_audit_creation_method SHELXL-97
_cell_angle_alpha 90.00
_cell_angle_beta 90.00
_cell_angle_gamma 90.00
_cell_formula_units_Z 2
_cell_length_a 11.2176(4)
_cell_length_b 11.2176(4)
_cell_length_c 11.2176(4)
_cell_measurement_reflns_used 25
_cell_measurement_temperature 293(2)
_cell_measurement_theta_max 13.44
_cell_measurement_theta_min 12.92
_cell_volume 1411.56(9)
_computing_cell_refinement CAD4_(Enraf-Nonius,_1977)
_computing_data_collection CAD4_(Enraf-Nonius,_1977)
_computing_data_reduction SDS_Package_(Enraf-Nonius,_1985)
_computing_molecular_graphics 'SHELXTL (Siemens, 1994)'
_computing_publication_material 'SHELXTL (Siemens, 1994)'
_computing_structure_refinement 'SHELXL-97 (Sheldrick, 1997)'
_computing_structure_solution 'SHELXS-97 (Sheldrick, 1990)'
_diffrn_ambient_temperature 293(2)
_diffrn_measured_fraction_theta_full 1.000
_diffrn_measured_fraction_theta_max 1.000
_diffrn_measurement_device_type Enraf_Nonius_CAD4
_diffrn_measurement_method omega-2theta
_diffrn_radiation_monochromator graphite
_diffrn_radiation_source 'fine-focus sealed tube'
_diffrn_radiation_type MoK\a
_diffrn_radiation_wavelength 0.71073
_diffrn_reflns_av_R_equivalents 0.0533
_diffrn_reflns_av_sigmaI/netI 0.0314
_diffrn_reflns_limit_h_max 15
_diffrn_reflns_limit_h_min 0
_diffrn_reflns_limit_k_max 15
_diffrn_reflns_limit_k_min 0
_diffrn_reflns_limit_l_max 15
_diffrn_reflns_limit_l_min 0
_diffrn_reflns_number 1180
_diffrn_reflns_theta_full 29.93
_diffrn_reflns_theta_max 29.93
_diffrn_reflns_theta_min 2.57
_diffrn_standards_interval_count 200
_diffrn_standards_interval_time 120
_diffrn_standards_number 3
_exptl_absorpt_coefficient_mu 12.423
_exptl_absorpt_correction_T_max 0.4365
_exptl_absorpt_correction_T_min 0.2752
_exptl_absorpt_correction_type psi-scan
_exptl_absorpt_process_details 'average of 6 psi-scan reflections'
_exptl_crystal_colour black
_exptl_crystal_density_diffrn 4.098
_exptl_crystal_density_method 'not measured'
_exptl_crystal_description bar
_exptl_crystal_F_000 1496
_exptl_crystal_size_max 0.14
_exptl_crystal_size_mid 0.10
_exptl_crystal_size_min 0.08
_refine_diff_density_max 0.669
_refine_diff_density_min -0.743
_refine_diff_density_rms 0.143
_refine_ls_abs_structure_details 'Flack H D (1983), Acta Cryst. A39, 876-881'
_refine_ls_abs_structure_Flack 0.07(4)
_refine_ls_extinction_coef 0.00013(1)
_refine_ls_extinction_expression Fc^*^=kFc[1+0.001xFc^2^\l^3^/sin(2\q)]^-1/4^
_refine_ls_extinction_method SHELXL
_refine_ls_goodness_of_fit_ref 1.115
_refine_ls_hydrogen_treatment mixed
_refine_ls_matrix_type full
_refine_ls_number_parameters 15
_refine_ls_number_reflns 237
_refine_ls_number_restraints 0
_refine_ls_restrained_S_all 1.115
_refine_ls_R_factor_all 0.0259
_refine_ls_R_factor_gt 0.0219
_refine_ls_shift/su_max 0.000
_refine_ls_shift/su_mean 0.000
_refine_ls_structure_factor_coef Fsqd
_refine_ls_weighting_details 'calc w=1/[\s^2^(Fo^2^)+(0.0196P)^2^+0.0000P] where P=(Fo^2^+2Fc^2^)/3'
_refine_ls_weighting_scheme calc
_refine_ls_wR_factor_gt 0.0440
_refine_ls_wR_factor_ref 0.0453
_reflns_number_gt 222
_reflns_number_total 237
_reflns_threshold_expression >2sigma(I)
_cod_data_source_file ic0103953_2.cif
_cod_data_source_block SrNa10Sn12
_cod_depositor_comments
;
The following automatic conversions were performed:

'_chemical_melting_point' value 'not measured' was changed to '?' -
the value is undefined or not given.

'_symmetry_cell_setting' value
'Cubic' changed to 'cubic' according to the built-in table from CIF
Core dictionary named 'cif_core.dic' version 2.4.1 from 2010-06-29.

Automatic conversion script
Id: cif_fix_values 1646 2011-03-28 12:23:43Z adriana 
;
_cod_database_code 4320350

loop_
_symmetry_equiv_pos_as_xyz
'x, y, z'
'-x, -y, z'
'-x, y, -z'
'x, -y, -z'
'z, x, y'
'z, -x, -y'
'-z, -x, y'
'-z, x, -y'
'y, z, x'
'-y, z, -x'
'y, -z, -x'
'-y, -z, x'
'y, x, z'
'-y, -x, z'
'y, -x, -z'
'-y, x, -z'
'x, z, y'
'-x, z, -y'
'-x, -z, y'
'x, -z, -y'
'z, y, x'
'z, -y, -x'
'-z, y, -x'
'-z, -y, x'
'x+1/2, y+1/2, z+1/2'
'-x+1/2, -y+1/2, z+1/2'
'-x+1/2, y+1/2, -z+1/2'
'x+1/2, -y+1/2, -z+1/2'
'z+1/2, x+1/2, y+1/2'
'z+1/2, -x+1/2, -y+1/2'
'-z+1/2, -x+1/2, y+1/2'
'-z+1/2, x+1/2, -y+1/2'
'y+1/2, z+1/2, x+1/2'
'-y+1/2, z+1/2, -x+1/2'
'y+1/2, -z+1/2, -x+1/2'
'-y+1/2, -z+1/2, x+1/2'
'y+1/2, x+1/2, z+1/2'
'-y+1/2, -x+1/2, z+1/2'
'y+1/2, -x+1/2, -z+1/2'
'-y+1/2, x+1/2, -z+1/2'
'x+1/2, z+1/2, y+1/2'
'-x+1/2, z+1/2, -y+1/2'
'-x+1/2, -z+1/2, y+1/2'
'x+1/2, -z+1/2, -y+1/2'
'z+1/2, y+1/2, x+1/2'
'z+1/2, -y+1/2, -x+1/2'
'-z+1/2, y+1/2, -x+1/2'
'-z+1/2, -y+1/2, x+1/2'

loop_
_atom_site_label
_atom_site_type_symbol
_atom_site_fract_x
_atom_site_fract_y
_atom_site_fract_z
_atom_site_U_iso_or_equiv
_atom_site_adp_type
_atom_site_occupancy
_atom_site_symmetry_multiplicity
_atom_site_calc_flag
_atom_site_refinement_flags
_atom_site_disorder_assembly
_atom_site_disorder_group
Sn Sn 0.09110(4) 0.09110(4) 0.27884(5) 0.02635(18) Uani 1 2 d S . .
Na2 Na 0.2500 0.5000 0.0000 0.0410(12) Uani 1 4 d S . .
Na1 Na 0.3059(3) 0.3059(3) 0.3059(3) 0.0300(14) Uani 1 6 d S . .
Sr Sr 0.0000 0.0000 0.0000 0.0177(5) Uani 1 24 d S . .

loop_
_atom_site_aniso_label
_atom_site_aniso_U_11
_atom_site_aniso_U_22
_atom_site_aniso_U_33
_atom_site_aniso_U_23
_atom_site_aniso_U_13
_atom_site_aniso_U_12
Sn 0.0308(2) 0.0308(2) 0.0174(3) -0.00370(14) -0.00370(14) -0.0055(2)
Na2 0.044(3) 0.0396(17) 0.0396(17) 0.000 0.000 0.000
Na1 0.0300(14) 0.0300(14) 0.0300(14) -0.0063(13) -0.0063(13) -0.0063(13)
Sr 0.0177(5) 0.0177(5) 0.0177(5) 0.000 0.000 0.000

loop_
_atom_type_symbol
_atom_type_description
_atom_type_scat_dispersion_real
_atom_type_scat_dispersion_imag
_atom_type_scat_source
Na Na 0.0362 0.0249 'International Tables Vol C Tables 4.2.6.8 and 6.1.1.4'
Sr Sr -1.5307 3.2498 'International Tables Vol C Tables 4.2.6.8 and 6.1.1.4'
Sn Sn -0.6537 1.4246 'International Tables Vol C Tables 4.2.6.8 and 6.1.1.4'

loop_
_geom_angle_atom_site_label_1
_geom_angle_atom_site_label_2
_geom_angle_atom_site_label_3
_geom_angle
_geom_angle_site_symmetry_1
_geom_angle_site_symmetry_3
_geom_angle_publ_flag
Sn Sn Sn 120.0 2 9 ?
Sn Sn Sn 120.0 2 5 ?
Sn Sn Sn 60.0 9 5 ?
Sn Sn Na2 99.611(11) 2 5 ?
Sn Sn Na2 98.818(9) 9 5 ?
Sn Sn Na2 140.256(11) 5 5 ?
Sn Sn Na2 99.611(11) 2 26 ?
Sn Sn Na2 140.256(11) 9 26 ?
Sn Sn Na2 98.818(9) 5 26 ?
Na2 Sn Na2 75.993(12) 5 26 ?
Sn Sn Na1 174.91(5) 2 . ?
Sn Sn Na1 64.19(4) 9 . ?
Sn Sn Na1 64.19(4) 5 . ?
Na2 Sn Na1 76.43(4) 5 . ?
Na2 Sn Na1 76.43(4) 26 . ?
Sn Sn Sr 65.203(11) 2 . ?
Sn Sn Sr 64.393(9) 9 . ?
Sn Sn Sr 64.393(9) 5 . ?
Na2 Sn Sr 140.280(8) 5 . ?
Na2 Sn Sr 140.280(8) 26 . ?
Na1 Sn Sr 119.88(5) . . ?
Sn Sn Na1 65.85(2) 2 28_455 ?
Sn Sn Na1 65.06(3) 9 28_455 ?
Sn Sn Na1 116.76(6) 5 28_455 ?
Na2 Sn Na1 74.86(7) 5 28_455 ?
Na2 Sn Na1 144.32(6) 26 28_455 ?
Na1 Sn Na1 115.56(4) . 28_455 ?
Sr Sn Na1 65.43(7) . 28_455 ?
Sn Sn Na1 65.85(2) 2 27_545 ?
Sn Sn Na1 116.76(6) 9 27_545 ?
Sn Sn Na1 65.06(3) 5 27_545 ?
Na2 Sn Na1 144.32(6) 5 27_545 ?
Na2 Sn Na1 74.86(7) 26 27_545 ?
Na1 Sn Na1 115.56(4) . 27_545 ?
Sr Sn Na1 65.43(7) . 27_545 ?
Na1 Sn Na1 121.36(12) 28_455 27_545 ?
Sn Sn Na2 42.813(6) 2 6_556 ?
Sn Sn Na2 162.616(6) 9 6_556 ?
Sn Sn Na2 122.005(4) 5 6_556 ?
Na2 Sn Na2 88.560(13) 5 6_556 ?
Na2 Sn Na2 56.799(9) 26 6_556 ?
Na1 Sn Na2 133.13(4) . 6_556 ?
Sr Sn Na2 100.034(12) . 6_556 ?
Na1 Sn Na2 102.279(16) 28_455 6_556 ?
Na1 Sn Na2 58.18(4) 27_545 6_556 ?
Sn Sn Na2 42.813(6) 2 25_445 ?
Sn Sn Na2 122.005(4) 9 25_445 ?
Sn Sn Na2 162.616(6) 5 25_445 ?
Na2 Sn Na2 56.799(9) 5 25_445 ?
Na2 Sn Na2 88.560(13) 26 25_445 ?
Na1 Sn Na2 133.13(4) . 25_445 ?
Sr Sn Na2 100.034(12) . 25_445 ?
Na1 Sn Na2 58.18(4) 28_455 25_445 ?
Na1 Sn Na2 102.279(16) 27_545 25_445 ?
Na2 Sn Na2 50.217(7) 6_556 25_445 ?
Sn Sn Na2 122.355(6) 2 34 ?
Sn Sn Na2 42.513(7) 9 34 ?
Sn Sn Na2 96.018(7) 5 34 ?
Na2 Sn Na2 56.305(5) 5 34 ?
Na2 Sn Na2 118.807(13) 26 34 ?
Na1 Sn Na2 58.200(9) . 34 ?
Sr Sn Na2 99.328(9) . 34 ?
Na1 Sn Na2 57.75(4) 28_455 34 ?
Na1 Sn Na2 159.16(5) 27_545 34 ?
Na2 Sn Na2 141.842(11) 6_556 34 ?
Na2 Sn Na2 94.116(4) 25_445 34 ?
Sn Sn Na2 122.355(6) 2 9 ?
Sn Sn Na2 96.018(7) 9 9 ?
Sn Sn Na2 42.513(7) 5 9 ?
Na2 Sn Na2 118.807(13) 5 9 ?
Na2 Sn Na2 56.305(5) 26 9 ?
Na1 Sn Na2 58.200(9) . 9 ?
Sr Sn Na2 99.328(9) . 9 ?
Na1 Sn Na2 159.16(5) 28_455 9 ?
Na1 Sn Na2 57.75(4) 27_545 9 ?
Na2 Sn Na2 94.116(4) 6_556 9 ?
Na2 Sn Na2 141.842(11) 25_445 9 ?
Na2 Sn Na2 114.694(13) 34 9 ?
Sn Sn Sn 90.497(12) 2 10 ?
Sn Sn Sn 29.503(12) 9 10 ?
Sn Sn Sn 72.963(6) 5 10 ?
Na2 Sn Sn 105.780(8) 5 10 ?
Na2 Sn Sn 169.35(2) 26 10 ?
Na1 Sn Sn 93.65(4) . 10 ?
Sr Sn Sn 42.477(2) . 10 ?
Na1 Sn Sn 43.99(5) 28_455 10 ?
Na1 Sn Sn 106.69(7) 27_545 10 ?
Na2 Sn Sn 133.218(16) 6_556 10 ?
Na2 Sn Sn 101.234(9) 25_445 10 ?
Na2 Sn Sn 56.851(11) 34 10 ?
Na2 Sn Sn 115.173(13) 9 10 ?
Sn Sn Sn 90.497(12) 2 6 ?
Sn Sn Sn 72.963(6) 9 6 ?
Sn Sn Sn 29.503(12) 5 6 ?
Na2 Sn Sn 169.35(2) 5 6 ?
Na2 Sn Sn 105.780(8) 26 6 ?
Na1 Sn Sn 93.65(4) . 6 ?
Sr Sn Sn 42.477(2) . 6 ?
Na1 Sn Sn 106.69(7) 28_455 6 ?
Na1 Sn Sn 43.99(5) 27_545 6 ?
Na2 Sn Sn 101.234(9) 6_556 6 ?
Na2 Sn Sn 133.218(16) 25_445 6 ?
Na2 Sn Sn 115.173(13) 34 6 ?
Na2 Sn Sn 56.851(11) 9 6 ?
Sn Sn Sn 70.5 10 6 ?
Sn Sn Sn 30.497(12) 2 12 ?
Sn Sn Sn 106.519(6) 9 12 ?
Sn Sn Sn 89.503(12) 5 12 ?
Na2 Sn Sn 130.04(2) 5 12 ?
Na2 Sn Sn 106.417(11) 26 12 ?
Na1 Sn Sn 153.51(4) . 12 ?
Sr Sn Sn 42.477(2) . 12 ?
Na1 Sn Sn 77.96(6) 28_455 12 ?
Na1 Sn Sn 43.99(5) 27_545 12 ?
Na2 Sn Sn 57.558(11) 6_556 12 ?
Na2 Sn Sn 73.274(16) 25_445 12 ?
Na2 Sn Sn 132.793(7) 34 12 ?
Na2 Sn Sn 100.717(7) 9 12 ?
Sn Sn Sn 80.696(7) 10 12 ?
Sn Sn Sn 60.0 6 12 ?
Sn Sn Sn 30.497(12) 2 7 ?
Sn Sn Sn 89.503(12) 9 7 ?
Sn Sn Sn 106.519(6) 5 7 ?
Na2 Sn Sn 106.417(11) 5 7 ?
Na2 Sn Sn 130.04(2) 26 7 ?
Na1 Sn Sn 153.51(4) . 7 ?
Sr Sn Sn 42.477(2) . 7 ?
Na1 Sn Sn 43.99(5) 28_455 7 ?
Na1 Sn Sn 77.96(6) 27_545 7 ?
Na2 Sn Sn 73.274(16) 6_556 7 ?
Na2 Sn Sn 57.558(11) 25_445 7 ?
Na2 Sn Sn 100.717(7) 34 7 ?
Na2 Sn Sn 132.793(7) 9 7 ?
Sn Sn Sn 60.0 10 7 ?
Sn Sn Sn 80.696(7) 6 7 ?
Sn Sn Sn 34.076(13) 12 7 ?
Sn Sn Sn 133.025(10) 2 36 ?
Sn Sn Sn 106.116(8) 9 36 ?
Sn Sn Sn 89.515(12) 5 36 ?
Na2 Sn Sn 62.873(10) 5 36 ?
Na2 Sn Sn 36.084(5) 26 36 ?
Na1 Sn Sn 42.33(4) . 36 ?
Sr Sn Sn 153.75(2) . 36 ?
Na1 Sn Sn 135.20(7) 28_455 36 ?
Na1 Sn Sn 102.17(7) 27_545 36 ?
Na2 Sn Sn 91.262(5) 6_556 36 ?
Na2 Sn Sn 105.354(13) 25_445 36 ?
Na2 Sn Sn 85.520(11) 34 36 ?
Na2 Sn Sn 55.960(11) 9 36 ?
Sn Sn Sn 135.114(19) 10 36 ?
Sn Sn Sn 112.22(2) 6 36 ?
Sn Sn Sn 141.526(5) 12 36 ?
Sn Sn Sn 161.90(2) 7 36 ?
Sn Sn Sn 133.025(10) 2 31 ?
Sn Sn Sn 89.515(12) 9 31 ?
Sn Sn Sn 106.116(8) 5 31 ?
Na2 Sn Sn 36.084(5) 5 31 ?
Na2 Sn Sn 62.873(10) 26 31 ?
Na1 Sn Sn 42.33(4) . 31 ?
Sr Sn Sn 153.75(2) . 31 ?
Na1 Sn Sn 102.17(7) 28_455 31 ?
Na1 Sn Sn 135.20(7) 27_545 31 ?
Na2 Sn Sn 105.354(13) 6_556 31 ?
Na2 Sn Sn 91.262(5) 25_445 31 ?
Na2 Sn Sn 55.960(11) 34 31 ?
Na2 Sn Sn 85.520(11) 9 31 ?
Sn Sn Sn 112.22(2) 10 31 ?
Sn Sn Sn 135.114(19) 6 31 ?
Sn Sn Sn 161.90(2) 12 31 ?
Sn Sn Sn 141.526(5) 7 31 ?
Sn Sn Sn 33.242(14) 36 31 ?
Sn Sn Sn 90.485(12) 2 34_545 ?
Sn Sn Sn 132.366(8) 9 34_545 ?
Sn Sn Sn 73.379(7) 5 34_545 ?
Na2 Sn Sn 111.944(10) 5 34_545 ?
Na2 Sn Sn 36.084(5) 26 34_545 ?
Na1 Sn Sn 88.093(17) . 34_545 ?
Sr Sn Sn 104.948(9) . 34_545 ?
Na1 Sn Sn 156.32(3) 28_455 34_545 ?
Na1 Sn Sn 40.71(7) 27_545 34_545 ?
Na2 Sn Sn 56.642(8) 6_556 34_545 ?
Na2 Sn Sn 105.353(13) 25_445 34_545 ?
Na2 Sn Sn 145.377(17) 34 34_545 ?
Na2 Sn Sn 37.489(3) 9 34_545 ?
Sn Sn Sn 141.527(5) 10 34_545 ?
Sn Sn Sn 71.007(5) 6 34_545 ?
Sn Sn Sn 80.918(8) 12 34_545 ?
Sn Sn Sn 113.87(2) 7 34_545 ?
Sn Sn Sn 62.039(13) 36 34_545 ?
Sn Sn Sn 94.604(8) 31 34_545 ?
Sn Na2 Sn 107.832(10) 27 9 ?
Sn Na2 Sn 112.80(2) 27 26_554 ?
Sn Na2 Sn 107.832(10) 9 26_554 ?
Sn Na2 Sn 107.832(10) 27 11_565 ?
Sn Na2 Sn 112.80(2) 9 11_565 ?
Sn Na2 Sn 107.832(10) 26_554 11_565 ?
Sn Na2 Na2 159.371(11) 27 33_454 ?
Sn Na2 Na2 80.388(11) 9 33_454 ?
Sn Na2 Na2 81.183(9) 26_554 33_454 ?
Sn Na2 Na2 52.003(6) 11_565 33_454 ?
Sn Na2 Na2 52.003(6) 27 29_554 ?
Sn Na2 Na2 159.371(11) 9 29_554 ?
Sn Na2 Na2 80.388(11) 26_554 29_554 ?
Sn Na2 Na2 81.183(9) 11_565 29_554 ?
Na2 Na2 Na2 120.0 33_454 29_554 ?
Sn Na2 Na2 81.183(9) 27 34 ?
Sn Na2 Na2 52.003(6) 9 34 ?
Sn Na2 Na2 159.371(11) 26_554 34 ?
Sn Na2 Na2 80.388(11) 11_565 34 ?
Na2 Na2 Na2 90.0 33_454 34 ?
Na2 Na2 Na2 120.0 29_554 34 ?
Sn Na2 Na2 80.388(11) 27 30 ?
Sn Na2 Na2 81.183(9) 9 30 ?
Sn Na2 Na2 52.003(6) 26_554 30 ?
Sn Na2 Na2 159.371(11) 11_565 30 ?
Na2 Na2 Na2 120.0 33_454 30 ?
Na2 Na2 Na2 90.0 29_554 30 ?
Na2 Na2 Na2 120.0 34 30 ?
Sn Na2 Na1 56.01(7) 27 . ?
Sn Na2 Na1 53.97(7) 9 . ?
Sn Na2 Na1 112.973(18) 26_554 . ?
Sn Na2 Na1 139.19(2) 11_565 . ?
Na2 Na2 Na1 134.25(7) 33_454 . ?
Na2 Na2 Na1 105.47(7) 29_554 . ?
Na2 Na2 Na1 61.167(11) 34 . ?
Na2 Na2 Na1 61.167(11) 30 . ?
Sn Na2 Na1 139.19(2) 27 26_554 ?
Sn Na2 Na1 56.01(7) 9 26_554 ?
Sn Na2 Na1 53.97(7) 26_554 26_554 ?
Sn Na2 Na1 112.973(18) 11_565 26_554 ?
Na2 Na2 Na1 61.167(11) 33_454 26_554 ?
Na2 Na2 Na1 134.25(7) 29_554 26_554 ?
Na2 Na2 Na1 105.47(7) 34 26_554 ?
Na2 Na2 Na1 61.167(11) 30 26_554 ?
Na1 Na2 Na1 91.331(13) . 26_554 ?
Sn Na2 Na1 53.97(7) 27 27 ?
Sn Na2 Na1 112.973(18) 9 27 ?
Sn Na2 Na1 139.19(2) 26_554 27 ?
Sn Na2 Na1 56.01(7) 11_565 27 ?
Na2 Na2 Na1 105.47(7) 33_454 27 ?
Na2 Na2 Na1 61.167(11) 29_554 27 ?
Na2 Na2 Na1 61.167(11) 34 27 ?
Na2 Na2 Na1 134.25(7) 30 27 ?
Na1 Na2 Na1 91.332(13) . 27 ?
Na1 Na2 Na1 162.46(8) 26_554 27 ?
Sn Na2 Na1 112.973(18) 27 4_565 ?
Sn Na2 Na1 139.19(2) 9 4_565 ?
Sn Na2 Na1 56.01(7) 26_554 4_565 ?
Sn Na2 Na1 53.97(7) 11_565 4_565 ?
Na2 Na2 Na1 61.167(11) 33_454 4_565 ?
Na2 Na2 Na1 61.167(11) 29_554 4_565 ?
Na2 Na2 Na1 134.25(7) 34 4_565 ?
Na2 Na2 Na1 105.47(7) 30 4_565 ?
Na1 Na2 Na1 162.46(8) . 4_565 ?
Na1 Na2 Na1 91.332(13) 26_554 4_565 ?
Na1 Na2 Na1 91.332(13) 27 4_565 ?
Sn Na2 Sn 142.176(7) 27 10 ?
Sn Na2 Sn 37.574(16) 9 10 ?
Sn Na2 Sn 96.677(15) 26_554 10 ?
Sn Na2 Sn 83.476(12) 11_565 10 ?
Na2 Na2 Sn 42.813(6) 33_454 10 ?
Na2 Na2 Sn 162.617(6) 29_554 10 ?
Na2 Na2 Sn 64.891(3) 34 10 ?
Na2 Na2 Sn 101.747(6) 30 10 ?
Na1 Na2 Sn 91.50(7) . 10 ?
Na1 Na2 Sn 46.88(5) 26_554 10 ?
Na1 Na2 Sn 115.72(3) 27 10 ?
Na1 Na2 Sn 102.913(5) 4_565 10 ?
Sn Na2 Sn 37.574(16) 27 28 ?
Sn Na2 Sn 96.677(15) 9 28 ?
Sn Na2 Sn 83.476(12) 26_554 28 ?
Sn Na2 Sn 142.176(7) 11_565 28 ?
Na2 Na2 Sn 162.617(6) 33_454 28 ?
Na2 Na2 Sn 64.891(3) 29_554 28 ?
Na2 Na2 Sn 101.747(6) 34 28 ?
Na2 Na2 Sn 42.813(6) 30 28 ?
Na1 Na2 Sn 46.88(5) . 28 ?
Na1 Na2 Sn 102.913(5) 26_554 28 ?
Na1 Na2 Sn 91.50(7) 27 28 ?
Na1 Na2 Sn 115.72(3) 4_565 28 ?
Sn Na2 Sn 132.096(6) 10 28 ?
Sn Na2 Sn 83.476(12) 27 25_554 ?
Sn Na2 Sn 142.176(7) 9 25_554 ?
Sn Na2 Sn 37.574(16) 26_554 25_554 ?
Sn Na2 Sn 96.677(15) 11_565 25_554 ?
Na2 Na2 Sn 101.747(6) 33_454 25_554 ?
Na2 Na2 Sn 42.813(6) 29_554 25_554 ?
Na2 Na2 Sn 162.617(6) 34 25_554 ?
Na2 Na2 Sn 64.891(3) 30 25_554 ?
Na1 Na2 Sn 115.72(3) . 25_554 ?
Na1 Na2 Sn 91.50(7) 26_554 25_554 ?
Na1 Na2 Sn 102.913(5) 27 25_554 ?
Na1 Na2 Sn 46.88(5) 4_565 25_554 ?
Sn Na2 Sn 132.096(6) 10 25_554 ?
Sn Na2 Sn 70.077(10) 28 25_554 ?
Sn Na2 Sn 96.677(15) 27 12_565 ?
Sn Na2 Sn 83.476(12) 9 12_565 ?
Sn Na2 Sn 142.176(7) 26_554 12_565 ?
Sn Na2 Sn 37.574(16) 11_565 12_565 ?
Na2 Na2 Sn 64.891(3) 33_454 12_565 ?
Na2 Na2 Sn 101.747(6) 29_554 12_565 ?
Na2 Na2 Sn 42.813(6) 34 12_565 ?
Na2 Na2 Sn 162.617(6) 30 12_565 ?
Na1 Na2 Sn 102.913(5) . 12_565 ?
Na1 Na2 Sn 115.72(3) 26_554 12_565 ?
Na1 Na2 Sn 46.88(5) 27 12_565 ?
Na1 Na2 Sn 91.50(7) 4_565 12_565 ?
Sn Na2 Sn 70.077(10) 10 12_565 ?
Sn Na2 Sn 132.096(6) 28 12_565 ?
Sn Na2 Sn 132.096(6) 25_554 12_565 ?
Sn Na2 Sn 148.957(7) 27 31_554 ?
Sn Na2 Sn 95.959(3) 9 31_554 ?
Sn Na2 Sn 38.670(16) 26_554 31_554 ?
Sn Na2 Sn 79.639(7) 11_565 31_554 ?
Na2 Na2 Sn 42.512(7) 33_454 31_554 ?
Na2 Na2 Sn 101.652(6) 29_554 31_554 ?
Na2 Na2 Sn 129.790(6) 34 31_554 ?
Na2 Na2 Sn 83.983(7) 30 31_554 ?
Na1 Na2 Sn 135.08(6) . 31_554 ?
Na1 Na2 Sn 44.99(6) 26_554 31_554 ?
Na1 Na2 Sn 133.33(7) 27 31_554 ?
Na1 Na2 Sn 46.59(5) 4_565 31_554 ?
Sn Na2 Sn 67.398(8) 10 31_554 ?
Sn Na2 Sn 121.718(7) 28 31_554 ?
Sn Na2 Sn 65.591(12) 25_554 31_554 ?
Sn Na2 Sn 105.774(10) 12_565 31_554 ?
Sn Na2 Sn 38.670(16) 27 32 ?
Sn Na2 Sn 79.639(7) 9 32 ?
Sn Na2 Sn 148.957(7) 26_554 32 ?
Sn Na2 Sn 95.959(3) 11_565 32 ?
Na2 Na2 Sn 129.790(6) 33_454 32 ?
Na2 Na2 Sn 83.983(7) 29_554 32 ?
Na2 Na2 Sn 42.512(7) 34 32 ?
Na2 Na2 Sn 101.652(6) 30 32 ?
Na1 Na2 Sn 46.59(5) . 32 ?
Na1 Na2 Sn 133.33(7) 26_554 32 ?
Na1 Na2 Sn 44.99(6) 27 32 ?
Na1 Na2 Sn 135.08(6) 4_565 32 ?
Sn Na2 Sn 105.774(10) 10 32 ?
Sn Na2 Sn 65.591(12) 28 32 ?
Sn Na2 Sn 121.718(7) 25_554 32 ?
Sn Na2 Sn 67.398(8) 12_565 32 ?
Sn Na2 Sn 172.122(13) 31_554 32 ?
Sn Na2 Sn 79.639(7) 27 6_565 ?
Sn Na2 Sn 148.957(7) 9 6_565 ?
Sn Na2 Sn 95.959(3) 26_554 6_565 ?
Sn Na2 Sn 38.670(16) 11_565 6_565 ?
Na2 Na2 Sn 83.983(7) 33_454 6_565 ?
Na2 Na2 Sn 42.512(7) 29_554 6_565 ?
Na2 Na2 Sn 101.652(6) 34 6_565 ?
Na2 Na2 Sn 129.790(6) 30 6_565 ?
Na1 Na2 Sn 133.33(7) . 6_565 ?
Na1 Na2 Sn 135.08(6) 26_554 6_565 ?
Na1 Na2 Sn 46.59(5) 27 6_565 ?
Na1 Na2 Sn 44.99(6) 4_565 6_565 ?
Sn Na2 Sn 121.718(7) 10 6_565 ?
Sn Na2 Sn 105.774(10) 28 6_565 ?
Sn Na2 Sn 67.398(8) 25_554 6_565 ?
Sn Na2 Sn 65.591(12) 12_565 6_565 ?
Sn Na2 Sn 90.270(1) 31_554 6_565 ?
Sn Na2 Sn 90.270(1) 32 6_565 ?
Sn Na2 Sn 95.959(3) 27 5 ?
Sn Na2 Sn 38.670(16) 9 5 ?
Sn Na2 Sn 79.639(7) 26_554 5 ?
Sn Na2 Sn 148.957(7) 11_565 5 ?
Na2 Na2 Sn 101.652(6) 33_454 5 ?
Na2 Na2 Sn 129.790(6) 29_554 5 ?
Na2 Na2 Sn 83.983(7) 34 5 ?
Na2 Na2 Sn 42.512(7) 30 5 ?
Na1 Na2 Sn 44.99(6) . 5 ?
Na1 Na2 Sn 46.59(5) 26_554 5 ?
Na1 Na2 Sn 135.08(6) 27 5 ?
Na1 Na2 Sn 133.33(7) 4_565 5 ?
Sn Na2 Sn 65.591(12) 10 5 ?
Sn Na2 Sn 67.398(8) 28 5 ?
Sn Na2 Sn 105.774(10) 25_554 5 ?
Sn Na2 Sn 121.718(7) 12_565 5 ?
Sn Na2 Sn 90.270(1) 31_554 5 ?
Sn Na2 Sn 90.270(1) 32 5 ?
Sn Na2 Sn 172.122(13) 6_565 5 ?
Sn Na1 Sn 51.62(8) . 9 ?
Sn Na1 Sn 51.62(8) . 5 ?
Sn Na1 Sn 51.62(8) 9 5 ?
Sn Na1 Sn 96.96(3) . 36 ?
Sn Na1 Sn 147.63(10) 9 36 ?
Sn Na1 Sn 118.52(5) 5 36 ?
Sn Na1 Sn 118.52(5) . 35 ?
Sn Na1 Sn 147.63(10) 9 35 ?
Sn Na1 Sn 96.96(3) 5 35 ?
Sn Na1 Sn 48.30(5) 36 35 ?
Sn Na1 Sn 118.52(5) . 32 ?
Sn Na1 Sn 96.96(3) 9 32 ?
Sn Na1 Sn 147.63(10) 5 32 ?
Sn Na1 Sn 92.03(10) 36 32 ?
Sn Na1 Sn 112.36(15) 35 32 ?
Sn Na1 Sn 96.96(3) . 31 ?
Sn Na1 Sn 118.52(5) 9 31 ?
Sn Na1 Sn 147.63(10) 5 31 ?
Sn Na1 Sn 49.88(5) 36 31 ?
Sn Na1 Sn 92.03(10) 35 31 ?
Sn Na1 Sn 48.30(5) 32 31 ?
Sn Na1 Sn 147.63(10) . 28 ?
Sn Na1 Sn 118.52(5) 9 28 ?
Sn Na1 Sn 96.96(3) 5 28 ?
Sn Na1 Sn 92.03(10) 36 28 ?
Sn Na1 Sn 49.88(5) 35 28 ?
Sn Na1 Sn 92.03(10) 32 28 ?
Sn Na1 Sn 112.36(15) 31 28 ?
Sn Na1 Sn 147.63(10) . 27 ?
Sn Na1 Sn 96.96(3) 9 27 ?
Sn Na1 Sn 118.52(5) 5 27 ?
Sn Na1 Sn 112.36(15) 36 27 ?
Sn Na1 Sn 92.03(10) 35 27 ?
Sn Na1 Sn 49.88(5) 32 27 ?
Sn Na1 Sn 92.03(10) 31 27 ?
Sn Na1 Sn 48.30(5) 28 27 ?
Sn Na1 Sr 149.82(5) . 25 ?
Sn Na1 Sr 149.82(5) 9 25 ?
Sn Na1 Sr 149.82(5) 5 25 ?
Sn Na1 Sr 56.18(7) 36 25 ?
Sn Na1 Sr 56.18(7) 35 25 ?
Sn Na1 Sr 56.18(7) 32 25 ?
Sn Na1 Sr 56.18(7) 31 25 ?
Sn Na1 Sr 56.18(7) 28 25 ?
Sn Na1 Sr 56.18(7) 27 25 ?
Sn Na1 Na2 76.81(7) . 34 ?
Sn Na1 Na2 49.60(3) 9 34 ?
Sn Na1 Na2 101.05(11) 5 34 ?
Sn Na1 Na2 123.62(4) 36 34 ?
Sn Na1 Na2 161.49(15) 35 34 ?
Sn Na1 Na2 49.129(8) 32 34 ?
Sn Na1 Na2 74.946(16) 31 34 ?
Sn Na1 Na2 122.79(4) 28 34 ?
Sn Na1 Na2 75.659(15) 27 34 ?
Sr Na1 Na2 105.31(7) 25 34 ?
Sn Na1 Na2 76.81(7) . 9 ?
Sn Na1 Na2 101.05(11) 9 9 ?
Sn Na1 Na2 49.60(3) 5 9 ?
Sn Na1 Na2 74.946(16) 36 9 ?
Sn Na1 Na2 49.129(8) 35 9 ?
Sn Na1 Na2 161.49(15) 32 9 ?
Sn Na1 Na2 123.62(4) 31 9 ?
Sn Na1 Na2 75.659(15) 28 9 ?
Sn Na1 Na2 122.79(4) 27 9 ?
Sr Na1 Na2 105.31(7) 25 9 ?
Na2 Na1 Na2 149.38(15) 34 9 ?
Sn Na1 Na2 101.05(11) . 30 ?
Sn Na1 Na2 76.81(7) 9 30 ?
Sn Na1 Na2 49.60(3) 5 30 ?
Sn Na1 Na2 122.79(4) 36 30 ?
Sn Na1 Na2 75.659(15) 35 30 ?
Sn Na1 Na2 123.62(4) 32 30 ?
Sn Na1 Na2 161.49(15) 31 30 ?
Sn Na1 Na2 49.129(8) 28 30 ?
Sn Na1 Na2 74.946(16) 27 30 ?
Sr Na1 Na2 105.31(7) 25 30 ?
Na2 Na1 Na2 113.29(6) 34 30 ?
Na2 Na1 Na2 57.67(2) 9 30 ?
Sn Na1 Na2 49.60(3) . 5 ?
Sn Na1 Na2 76.81(7) 9 5 ?
Sn Na1 Na2 101.05(11) 5 5 ?
Sn Na1 Na2 75.659(15) 36 5 ?
Sn Na1 Na2 122.79(4) 35 5 ?
Sn Na1 Na2 74.946(16) 32 5 ?
Sn Na1 Na2 49.129(8) 31 5 ?
Sn Na1 Na2 161.49(15) 28 5 ?
Sn Na1 Na2 123.62(4) 27 5 ?
Sr Na1 Na2 105.31(7) 25 5 ?
Na2 Na1 Na2 57.67(2) 34 5 ?
Na2 Na1 Na2 113.29(6) 9 5 ?
Na2 Na1 Na2 149.38(15) 30 5 ?
Sn Na1 Na2 49.60(3) . 26 ?
Sn Na1 Na2 101.05(11) 9 26 ?
Sn Na1 Na2 76.81(7) 5 26 ?
Sn Na1 Na2 49.129(8) 36 26 ?
Sn Na1 Na2 74.946(16) 35 26 ?
Sn Na1 Na2 122.79(4) 32 26 ?
Sn Na1 Na2 75.659(15) 31 26 ?
Sn Na1 Na2 123.62(4) 28 26 ?
Sn Na1 Na2 161.49(15) 27 26 ?
Sr Na1 Na2 105.31(7) 25 26 ?
Na2 Na1 Na2 113.29(6) 34 26 ?
Na2 Na1 Na2 57.67(2) 9 26 ?
Na2 Na1 Na2 113.29(6) 30 26 ?
Na2 Na1 Na2 57.67(2) 5 26 ?
Sn Na1 Na2 101.05(11) . . ?
Sn Na1 Na2 49.60(3) 9 . ?
Sn Na1 Na2 76.81(7) 5 . ?
Sn Na1 Na2 161.49(15) 36 . ?
Sn Na1 Na2 123.62(4) 35 . ?
Sn Na1 Na2 75.659(15) 32 . ?
Sn Na1 Na2 122.79(4) 31 . ?
Sn Na1 Na2 74.946(16) 28 . ?
Sn Na1 Na2 49.129(8) 27 . ?
Sr Na1 Na2 105.31(7) 25 . ?
Na2 Na1 Na2 57.67(2) 34 . ?
Na2 Na1 Na2 113.29(6) 9 . ?
Na2 Na1 Na2 57.67(2) 30 . ?
Na2 Na1 Na2 113.29(6) 5 . ?
Na2 Na1 Na2 149.38(15) 26 . ?
Sn Na1 Sn 112.208(16) . 26 ?
Sn Na1 Sn 146.949(10) 9 26 ?
Sn Na1 Sn 146.949(10) 5 26 ?
Sn Na1 Sn 28.62(4) 36 26 ?
Sn Na1 Sn 63.56(7) 35 26 ?
Sn Na1 Sn 63.56(7) 32 26 ?
Sn Na1 Sn 28.62(4) 31 26 ?
Sn Na1 Sn 90.03(10) 28 26 ?
Sn Na1 Sn 90.03(10) 27 26 ?
Sr Na1 Sn 37.61(4) 25 26 ?
Na2 Na1 Sn 102.07(5) 34 26 ?
Na2 Na1 Sn 102.07(5) 9 26 ?
Na2 Na1 Sn 135.97(9) 30 26 ?
Na2 Na1 Sn 72.50(4) 5 26 ?
Na2 Na1 Sn 72.50(4) 26 26 ?
Na2 Na1 Sn 135.97(9) . 26 ?
Sn Na1 Sn 146.949(10) . 34 ?
Sn Na1 Sn 112.207(16) 9 34 ?
Sn Na1 Sn 146.949(10) 5 34 ?
Sn Na1 Sn 90.03(10) 36 34 ?
Sn Na1 Sn 90.03(10) 35 34 ?
Sn Na1 Sn 28.62(4) 32 34 ?
Sn Na1 Sn 63.56(7) 31 34 ?
Sn Na1 Sn 63.56(7) 28 34 ?
Sn Na1 Sn 28.62(4) 27 34 ?
Sr Na1 Sn 37.61(4) 25 34 ?
Na2 Na1 Sn 72.50(4) 34 34 ?
Na2 Na1 Sn 135.97(9) 9 34 ?
Na2 Na1 Sn 102.07(5) 30 34 ?
Na2 Na1 Sn 102.07(5) 5 34 ?
Na2 Na1 Sn 135.97(9) 26 34 ?
Na2 Na1 Sn 72.50(4) . 34 ?
Sn Na1 Sn 63.82(6) 26 34 ?
Sn Na1 Sn 146.949(10) . 30 ?
Sn Na1 Sn 146.949(10) 9 30 ?
Sn Na1 Sn 112.207(16) 5 30 ?
Sn Na1 Sn 63.56(7) 36 30 ?
Sn Na1 Sn 28.62(4) 35 30 ?
Sn Na1 Sn 90.03(10) 32 30 ?
Sn Na1 Sn 90.03(10) 31 30 ?
Sn Na1 Sn 28.62(4) 28 30 ?
Sn Na1 Sn 63.56(7) 27 30 ?
Sr Na1 Sn 37.61(4) 25 30 ?
Na2 Na1 Sn 135.97(9) 34 30 ?
Na2 Na1 Sn 72.50(4) 9 30 ?
Na2 Na1 Sn 72.50(4) 30 30 ?
Na2 Na1 Sn 135.97(9) 5 30 ?
Na2 Na1 Sn 102.07(5) 26 30 ?
Na2 Na1 Sn 102.07(5) . 30 ?
Sn Na1 Sn 63.82(6) 26 30 ?
Sn Na1 Sn 63.82(6) 34 30 ?
Sn Na1 Na1 32.80(6) . 28_455 ?
Sn Na1 Na1 32.80(6) 9 28_455 ?
Sn Na1 Na1 67.37(13) 5 28_455 ?
Sn Na1 Na1 116.60(2) 36 28_455 ?
Sn Na1 Na1 151.18(10) 35 28_455 ?
Sn Na1 Na1 90.356(10) 32 28_455 ?
Sn Na1 Na1 90.356(10) 31 28_455 ?
Sn Na1 Na1 151.18(10) 28 28_455 ?
Sn Na1 Na1 116.60(2) 27 28_455 ?
Sr Na1 Na1 142.81(8) 25 28_455 ?
Na2 Na1 Na1 44.335(6) 34 28_455 ?
Na2 Na1 Na1 107.14(14) 9 28_455 ?
Na2 Na1 Na1 107.14(14) 30 28_455 ?
Na2 Na1 Na1 44.335(6) 5 28_455 ?
Na2 Na1 Na1 77.86(7) 26 28_455 ?
Na2 Na1 Na1 77.86(7) . 28_455 ?
Sn Na1 Na1 116.52(4) 26 28_455 ?
Sn Na1 Na1 116.52(4) 34 28_455 ?
Sn Na1 Na1 179.58(12) 30 28_455 ?
Sn Sr Sn 51.215(18) . 9 ?
Sn Sr Sn 51.215(18) . 5 ?
Sn Sr Sn 51.216(18) 9 5 ?
Sn Sr Sn 145.497(15) . 4 ?
Sn Sr Sn 116.775(7) 9 4 ?
Sn Sr Sn 95.046(4) 5 4 ?
Sn Sr Sn 145.497(15) . 3 ?
Sn Sr Sn 95.046(4) 9 3 ?
Sn Sr Sn 116.775(7) 5 3 ?
Sn Sr Sn 49.59(2) 4 3 ?
Sn Sr Sn 95.046(4) . 12 ?
Sn Sr Sn 145.497(15) 9 12 ?
Sn Sr Sn 116.775(7) 5 12 ?
Sn Sr Sn 95.046(4) 4 12 ?
Sn Sr Sn 116.775(7) 3 12 ?
Sn Sr Sn 116.775(7) . 11 ?
Sn Sr Sn 145.497(15) 9 11 ?
Sn Sr Sn 95.046(4) 5 11 ?
Sn Sr Sn 51.216(18) 4 11 ?
Sn Sr Sn 95.046(4) 3 11 ?
Sn Sr Sn 49.59(2) 12 11 ?
Sn Sr Sn 116.775(7) . 8 ?
Sn Sr Sn 95.046(4) 9 8 ?
Sn Sr Sn 145.497(15) 5 8 ?
Sn Sr Sn 95.046(4) 4 8 ?
Sn Sr Sn 51.216(18) 3 8 ?
Sn Sr Sn 95.046(4) 12 8 ?
Sn Sr Sn 116.775(7) 11 8 ?
Sn Sr Sn 95.046(4) . 7 ?
Sn Sr Sn 116.775(7) 9 7 ?
Sn Sr Sn 145.497(15) 5 7 ?
Sn Sr Sn 116.775(7) 4 7 ?
Sn Sr Sn 95.046(4) 3 7 ?
Sn Sr Sn 51.216(18) 12 7 ?
Sn Sr Sn 95.046(4) 11 7 ?
Sn Sr Sn 49.59(2) 8 7 ?
Sn Sr Sn 49.59(2) . 2 ?
Sn Sr Sn 95.046(4) 9 2 ?
Sn Sr Sn 95.046(4) 5 2 ?
Sn Sr Sn 145.497(15) 4 2 ?
Sn Sr Sn 145.497(15) 3 2 ?
Sn Sr Sn 51.216(18) 12 2 ?
Sn Sr Sn 95.046(4) 11 2 ?
Sn Sr Sn 95.046(4) 8 2 ?
Sn Sr Sn 51.216(18) 7 2 ?
Sn Sr Sn 95.045(4) . 10 ?
Sn Sr Sn 49.59(2) 9 10 ?
Sn Sr Sn 95.046(4) 5 10 ?
Sn Sr Sn 95.046(4) 4 10 ?
Sn Sr Sn 51.216(18) 3 10 ?
Sn Sr Sn 145.497(15) 12 10 ?
Sn Sr Sn 145.497(15) 11 10 ?
Sn Sr Sn 51.216(18) 8 10 ?
Sn Sr Sn 95.046(4) 7 10 ?
Sn Sr Sn 116.775(7) 2 10 ?
Sn Sr Sn 95.045(4) . 6 ?
Sn Sr Sn 95.046(4) 9 6 ?
Sn Sr Sn 49.59(2) 5 6 ?
Sn Sr Sn 51.216(18) 4 6 ?
Sn Sr Sn 95.046(4) 3 6 ?
Sn Sr Sn 95.046(4) 12 6 ?
Sn Sr Sn 51.216(18) 11 6 ?
Sn Sr Sn 145.497(15) 8 6 ?
Sn Sr Sn 145.497(15) 7 6 ?
Sn Sr Sn 116.775(7) 2 6 ?
Sn Sr Sn 116.775(7) 10 6 ?
Sn Sr Na1 150.062(11) . 25_444 ?
Sn Sr Na1 150.061(11) 9 25_444 ?
Sn Sr Na1 150.061(11) 5 25_444 ?
Sn Sr Na1 58.391(3) 4 25_444 ?
Sn Sr Na1 58.391(3) 3 25_444 ?
Sn Sr Na1 58.391(3) 12 25_444 ?
Sn Sr Na1 58.391(3) 11 25_444 ?
Sn Sr Na1 58.391(3) 8 25_444 ?
Sn Sr Na1 58.391(3) 7 25_444 ?
Sn Sr Na1 100.467(11) 2 25_444 ?
Sn Sr Na1 100.467(11) 10 25_444 ?
Sn Sr Na1 100.467(11) 6 25_444 ?
Sn Sr Na1 58.391(3) . 28_455 ?
Sn Sr Na1 58.391(3) 9 28_455 ?
Sn Sr Na1 100.467(11) 5 28_455 ?
Sn Sr Na1 150.061(11) 4 28_455 ?
Sn Sr Na1 100.467(11) 3 28_455 ?
Sn Sr Na1 100.467(11) 12 28_455 ?
Sn Sr Na1 150.061(11) 11 28_455 ?
Sn Sr Na1 58.391(3) 8 28_455 ?
Sn Sr Na1 58.391(3) 7 28_455 ?
Sn Sr Na1 58.391(3) 2 28_455 ?
Sn Sr Na1 58.391(3) 10 28_455 ?
Sn Sr Na1 150.061(11) 6 28_455 ?
Na1 Sr Na1 109.5 25_444 28_455 ?
Sn Sr Na1 58.391(3) . 27_545 ?
Sn Sr Na1 100.467(11) 9 27_545 ?
Sn Sr Na1 58.391(3) 5 27_545 ?
Sn Sr Na1 100.467(11) 4 27_545 ?
Sn Sr Na1 150.061(11) 3 27_545 ?
Sn Sr Na1 58.391(3) 12 27_545 ?
Sn Sr Na1 58.391(3) 11 27_545 ?
Sn Sr Na1 150.061(11) 8 27_545 ?
Sn Sr Na1 100.467(11) 7 27_545 ?
Sn Sr Na1 58.391(3) 2 27_545 ?
Sn Sr Na1 150.061(11) 10 27_545 ?
Sn Sr Na1 58.391(3) 6 27_545 ?
Na1 Sr Na1 109.5 25_444 27_545 ?
Na1 Sr Na1 109.5 28_455 27_545 ?
Sn Sr Na1 100.467(11) . 26_554 ?
Sn Sr Na1 58.391(3) 9 26_554 ?
Sn Sr Na1 58.391(3) 5 26_554 ?
Sn Sr Na1 58.391(3) 4 26_554 ?
Sn Sr Na1 58.391(3) 3 26_554 ?
Sn Sr Na1 150.061(11) 12 26_554 ?
Sn Sr Na1 100.467(11) 11 26_554 ?
Sn Sr Na1 100.467(11) 8 26_554 ?
Sn Sr Na1 150.061(11) 7 26_554 ?
Sn Sr Na1 150.061(11) 2 26_554 ?
Sn Sr Na1 58.391(3) 10 26_554 ?
Sn Sr Na1 58.391(3) 6 26_554 ?
Na1 Sr Na1 109.5 25_444 26_554 ?
Na1 Sr Na1 109.5 28_455 26_554 ?
Na1 Sr Na1 109.5 27_545 26_554 ?
Sn Sr Na1 29.938(11) . . ?
Sn Sr Na1 29.939(11) 9 . ?
Sn Sr Na1 29.939(11) 5 . ?
Sn Sr Na1 121.609(3) 4 . ?
Sn Sr Na1 121.609(3) 3 . ?
Sn Sr Na1 121.609(3) 12 . ?
Sn Sr Na1 121.609(3) 11 . ?
Sn Sr Na1 121.609(3) 8 . ?
Sn Sr Na1 121.609(3) 7 . ?
Sn Sr Na1 79.533(11) 2 . ?
Sn Sr Na1 79.533(11) 10 . ?
Sn Sr Na1 79.533(11) 6 . ?
Na1 Sr Na1 180.00(12) 25_444 . ?
Na1 Sr Na1 70.5 28_455 . ?
Na1 Sr Na1 70.5 27_545 . ?
Na1 Sr Na1 70.5 26_554 . ?
Sn Sr Na1 121.609(3) . 4 ?
Sn Sr Na1 121.609(3) 9 4 ?
Sn Sr Na1 79.533(11) 5 4 ?
Sn Sr Na1 29.939(11) 4 4 ?
Sn Sr Na1 79.533(11) 3 4 ?
Sn Sr Na1 79.533(11) 12 4 ?
Sn Sr Na1 29.939(11) 11 4 ?
Sn Sr Na1 121.609(3) 8 4 ?
Sn Sr Na1 121.609(3) 7 4 ?
Sn Sr Na1 121.609(3) 2 4 ?
Sn Sr Na1 121.609(3) 10 4 ?
Sn Sr Na1 29.939(11) 6 4 ?
Na1 Sr Na1 70.5 25_444 4 ?
Na1 Sr Na1 180.00(6) 28_455 4 ?
Na1 Sr Na1 70.5 27_545 4 ?
Na1 Sr Na1 70.5 26_554 4 ?
Na1 Sr Na1 109.5 . 4 ?
Sn Sr Na1 121.609(3) . 3 ?
Sn Sr Na1 79.533(11) 9 3 ?
Sn Sr Na1 121.609(3) 5 3 ?
Sn Sr Na1 79.533(11) 4 3 ?
Sn Sr Na1 29.939(11) 3 3 ?
Sn Sr Na1 121.609(3) 12 3 ?
Sn Sr Na1 121.609(3) 11 3 ?
Sn Sr Na1 29.939(11) 8 3 ?
Sn Sr Na1 79.533(11) 7 3 ?
Sn Sr Na1 121.609(3) 2 3 ?
Sn Sr Na1 29.939(11) 10 3 ?
Sn Sr Na1 121.609(3) 6 3 ?
Na1 Sr Na1 70.5 25_444 3 ?
Na1 Sr Na1 70.5 28_455 3 ?
Na1 Sr Na1 180.00(6) 27_545 3 ?
Na1 Sr Na1 70.5 26_554 3 ?
Na1 Sr Na1 109.5 . 3 ?
Na1 Sr Na1 109.5 4 3 ?
Sn Sr Na1 79.533(11) . 2 ?
Sn Sr Na1 121.609(3) 9 2 ?
Sn Sr Na1 121.609(3) 5 2 ?
Sn Sr Na1 121.609(3) 4 2 ?
Sn Sr Na1 121.609(3) 3 2 ?
Sn Sr Na1 29.939(11) 12 2 ?
Sn Sr Na1 79.533(11) 11 2 ?
Sn Sr Na1 79.533(11) 8 2 ?
Sn Sr Na1 29.939(11) 7 2 ?
Sn Sr Na1 29.939(11) 2 2 ?
Sn Sr Na1 121.609(3) 10 2 ?
Sn Sr Na1 121.609(3) 6 2 ?
Na1 Sr Na1 70.5 25_444 2 ?
Na1 Sr Na1 70.5 28_455 2 ?
Na1 Sr Na1 70.5 27_545 2 ?
Na1 Sr Na1 180.000(15) 26_554 2 ?
Na1 Sr Na1 109.5 . 2 ?
Na1 Sr Na1 109.5 4 2 ?
Na1 Sr Na1 109.5 3 2 ?

loop_
_geom_bond_atom_site_label_1
_geom_bond_atom_site_label_2
_geom_bond_distance
_geom_bond_site_symmetry_2
_geom_bond_publ_flag
Sn Sn 2.8903(13) 2 ?
Sn Sn 2.9785(11) 9 ?
Sn Sn 2.9785(11) 5 ?
Sn Na2 3.2212(4) 5 ?
Sn Na2 3.2212(4) 26 ?
Sn Na1 3.421(5) . ?
Sn Sr 3.4457(5) . ?
Sn Na1 3.532(3) 28_455 ?
Sn Na1 3.532(3) 27_545 ?
Sn Na2 4.6732(6) 6_556 ?
Sn Na2 4.6732(6) 25_445 ?
Sn Na2 4.7105(4) 34 ?
Sn Na2 4.7105(4) 9 ?
Sn Sn 5.0827(8) 10 ?
Sn Sn 5.0827(8) 6 ?
Sn Sn 5.0827(8) 12 ?
Sn Sn 5.0827(8) 7 ?
Sn Sn 5.2064(6) 36 ?
Sn Sn 5.2064(6) 31 ?
Sn Sn 5.2064(6) 34_545 ?
Na2 Sn 3.2212(4) 27 ?
Na2 Sn 3.2212(4) 9 ?
Na2 Sn 3.2212(4) 26_554 ?
Na2 Sn 3.2212(4) 11_565 ?
Na2 Na2 3.96602(14) 33_454 ?
Na2 Na2 3.96602(13) 29_554 ?
Na2 Na2 3.96602(14) 34 ?
Na2 Na2 3.96602(14) 30 ?
Na2 Na1 4.1119(15) . ?
Na2 Na1 4.1119(15) 26_554 ?
Na2 Na1 4.1119(15) 27 ?
Na2 Na1 4.1119(15) 4_565 ?
Na2 Sn 4.6732(6) 10 ?
Na2 Sn 4.6732(6) 28 ?
Na2 Sn 4.6732(6) 25_554 ?
Na2 Sn 4.6732(6) 12_565 ?
Na2 Sn 4.7105(4) 31_554 ?
Na2 Sn 4.7105(4) 32 ?
Na2 Sn 4.7105(4) 6_565 ?
Na2 Sn 4.7105(4) 5 ?
Na1 Sn 3.421(5) 9 ?
Na1 Sn 3.421(5) 5 ?
Na1 Sn 3.532(3) 36 ?
Na1 Sn 3.532(3) 35 ?
Na1 Sn 3.532(3) 32 ?
Na1 Sn 3.532(3) 31 ?
Na1 Sn 3.532(3) 28 ?
Na1 Sn 3.532(3) 27 ?
Na1 Sr 3.772(6) 25 ?
Na1 Na2 4.1119(15) 34 ?
Na1 Na2 4.1119(15) 9 ?
Na1 Na2 4.1119(15) 30 ?
Na1 Na2 4.1119(15) 5 ?
Na1 Na2 4.1119(15) 26 ?
Na1 Sn 5.552(4) 26 ?
Na1 Sn 5.552(4) 34 ?
Na1 Sn 5.552(4) 30 ?
Na1 Na1 5.882(3) 28_455 ?
Sr Sn 3.4457(5) 9 ?
Sr Sn 3.4457(5) 5 ?
Sr Sn 3.4457(5) 4 ?
Sr Sn 3.4457(5) 3 ?
Sr Sn 3.4457(5) 12 ?
Sr Sn 3.4457(5) 11 ?
Sr Sn 3.4457(5) 8 ?
Sr Sn 3.4457(5) 7 ?
Sr Sn 3.4457(5) 2 ?
Sr Sn 3.4457(5) 10 ?
Sr Sn 3.4457(5) 6 ?
Sr Na1 3.772(6) 25_444 ?
Sr Na1 3.772(6) 28_455 ?
Sr Na1 3.772(6) 27_545 ?
Sr Na1 3.772(6) 26_554 ?
Sr Na1 5.943(6) 4 ?
Sr Na1 5.943(6) 3 ?
Sr Na1 5.943(6) 2 ?
